data_4517172
loop_
_publ_author_name
'Korvorapun, Korkit'
'Kuniyil, Rositha'
'Ackermann, Lutz'

_publ_section_title
;
 Late-Stage Diversification by Selectivity Switch in meta-C--H Activation:
 Evidence for Singlet Stabilization
;
_journal_name_full 'ACS Catalysis'
_journal_page_first 435
_journal_paper_doi 10.1021/acscatal.9b04592
_journal_year 2019
_chemical_formula_moiety 'C18 H15 F N2'
_chemical_formula_sum 'C18 H15 F N2'
_chemical_formula_weight 278.32
_space_group_crystal_system monoclinic
_space_group_IT_number 14
_space_group_name_Hall '-P 2ybc'
_space_group_name_H-M_alt 'P 1 21/c 1'
_atom_sites_solution_hydrogens geom
_audit_creation_date 2019-08-24
_audit_creation_method
;
Olex2 1.2
(compiled 2018.05.29 svn.r3508 for OlexSys, GUI svn.r5506)
;
_cell_angle_alpha 90
_cell_angle_beta 106.294(2)
_cell_angle_gamma 90
_cell_formula_units_Z 4
_cell_length_a 19.3115(8)
_cell_length_b 5.8472(3)
_cell_length_c 12.7090(5)
_cell_measurement_reflns_used 9861
_cell_measurement_temperature 100(2)
_cell_measurement_theta_max 33.76
_cell_measurement_theta_min 3.21
_cell_volume 1377.44(11)
_computing_molecular_graphics 'Olex2 (Dolomanov et al., 2009)'
_computing_publication_material 'Olex2 (Dolomanov et al., 2009)'
_computing_structure_refinement 'XL (Sheldrick, 2008)'
_computing_structure_solution 'SHELXT 2014/5 (Sheldrick, 2014)'
_diffrn_ambient_temperature 100.01
_diffrn_measured_fraction_theta_full 0.998
_diffrn_measured_fraction_theta_max 0.999
_diffrn_measurement_device_type 'Bruker APEX-II CCD'
_diffrn_measurement_method '\f and \w scans'
_diffrn_radiation_type MoK\a
_diffrn_radiation_wavelength 0.71073
_diffrn_reflns_av_R_equivalents 0.0356
_diffrn_reflns_av_unetI/netI 0.0218
_diffrn_reflns_Laue_measured_fraction_full 0.998
_diffrn_reflns_Laue_measured_fraction_max 0.999
_diffrn_reflns_limit_h_max 27
_diffrn_reflns_limit_h_min -26
_diffrn_reflns_limit_k_max 8
_diffrn_reflns_limit_k_min -8
_diffrn_reflns_limit_l_max 17
_diffrn_reflns_limit_l_min -17
_diffrn_reflns_number 39008
_diffrn_reflns_point_group_measured_fraction_full 0.998
_diffrn_reflns_point_group_measured_fraction_max 0.999
_diffrn_reflns_theta_full 25.242
_diffrn_reflns_theta_max 29.998
_diffrn_reflns_theta_min 2.197
_diffrn_standards_number 0
_exptl_absorpt_coefficient_mu 0.089
_exptl_absorpt_correction_T_max 1.0000
_exptl_absorpt_correction_T_min 0.9641
_exptl_absorpt_correction_type multi-scan
_exptl_absorpt_process_details
'SADABS-2016/2 (Bruker,2016/2) was used for absorption correction. wR2(int) was 0.1373 before and 0.0539 after correction. The Ratio of minimum to maximum transmission is 0.9641. The \l/2 correction factor is Not present.'
_exptl_crystal_colour colourless
_exptl_crystal_density_diffrn 1.342
_exptl_crystal_description plate
_exptl_crystal_F_000 584
_exptl_crystal_size_max 0.29
_exptl_crystal_size_mid 0.17
_exptl_crystal_size_min 0.065
_refine_diff_density_max 0.402
_refine_diff_density_min -0.330
_refine_diff_density_rms 0.048
_refine_ls_extinction_method none
_refine_ls_goodness_of_fit_ref 1.159
_refine_ls_hydrogen_treatment constr
_refine_ls_matrix_type full
_refine_ls_number_parameters 295
_refine_ls_number_reflns 4019
_refine_ls_number_restraints 54
_refine_ls_restrained_S_all 1.154
_refine_ls_R_factor_all 0.0600
_refine_ls_R_factor_gt 0.0546
_refine_ls_shift/su_max 0.000
_refine_ls_shift/su_mean 0.000
_refine_ls_structure_factor_coef Fsqd
_refine_ls_weighting_details 'w=1/[\s^2^(Fo^2^)+(0.0229P)^2^+1.2421P] where P=(Fo^2^+2Fc^2^)/3'
_refine_ls_weighting_scheme calc
_refine_ls_wR_factor_gt 0.1202
_refine_ls_wR_factor_ref 0.1234
_reflns_Friedel_coverage 0.000
_reflns_number_gt 3617
_reflns_number_total 4019
_reflns_threshold_expression 'I > 2\s(I)'
_cod_data_source_file cs9b04592_si_005.cif
_cod_data_source_block mo_0065_cg_0m
_cod_database_code 4517172
_shelx_shelxl_version_number 2018/3
_shelx_space_group_comment
;
The symmetry employed for this shelxl refinement is uniquely defined
by the following loop, which should always be used as a source of
symmetry information in preference to the above space-group names.
They are only intended as comments.
;
_shelx_estimated_absorpt_t_max 0.994
_shelx_estimated_absorpt_t_min 0.975
_olex2_refinement_description
;
1. Fixed Uiso
 At 1.2 times of:
  All C(H) groups
 At 1.5 times of:
  All C(H,H,H) groups
2. Uiso/Uaniso restraints and constraints
C1A \\sim C1B: within 2A with sigma of 0.001 and sigma for terminal atoms of
0.001
C2A \\sim C2B: within 2A with sigma of 0.001 and sigma for terminal atoms of
0.001
C12B \\sim C12A: within 2A with sigma of 0.001 and sigma for terminal atoms of
0.001
C13A \\sim C13B: within 2A with sigma of 0.001 and sigma for terminal atoms of
0.001
C11A \\sim C11B: within 2A with sigma of 0.001 and sigma for terminal atoms of
0.001
C4A \\sim C4B: within 2A with sigma of 0.01 and sigma for terminal atoms of 0.01
C6B \\sim C6A: within 2A with sigma of 0.01 and sigma for terminal atoms of 0.01
C10B \\sim C10A: within 2A with sigma of 0.01 and sigma for terminal atoms of
0.01
C14B \\sim C14A: within 2A with sigma of 0.01 and sigma for terminal atoms of
0.01
3. Others
 Sof(C2B)=Sof(H2B)=Sof(C3B)=Sof(H3B)=Sof(C4B)=Sof(C5B)=Sof(H5B)=Sof(C6B)=
 Sof(H6B)=Sof(C1B)=Sof(C7B)=Sof(H7B)=Sof(C8B)=Sof(H8BA)=Sof(H8BB)=Sof(H8BC)=
 Sof(C12B)=Sof(H12B)=Sof(C11B)=Sof(H11B)=Sof(C10B)=Sof(H10B)=Sof(C9B)=Sof(C14B)=
 Sof(H14B)=Sof(C13B)=1-FVAR(1)
 Sof(C1A)=Sof(C2A)=Sof(H2A)=Sof(C3A)=Sof(H3A)=Sof(C4A)=Sof(C5A)=Sof(H5A)=
 Sof(C6A)=Sof(H6A)=Sof(C7A)=Sof(H7A)=Sof(C8A)=Sof(H8AA)=Sof(H8AB)=Sof(H8AC)=
 Sof(C9A)=Sof(C10A)=Sof(H10A)=Sof(C11A)=Sof(H11A)=Sof(C12A)=Sof(H12A)=Sof(C13A)=
 Sof(C14A)=Sof(H14A)=FVAR(1)
4.a Ternary CH refined with riding coordinates:
 C7A(H7A), C7B(H7B)
4.b Aromatic/amide H refined with riding coordinates:
 C2A(H2A), C2B(H2B), C3B(H3B), C5B(H5B), C6B(H6B), C3A(H3A), C5A(H5A),
 C6A(H6A), C10A(H10A), C11A(H11A), C12A(H12A), C12B(H12B), C11B(H11B),
 C10B(H10B), C14B(H14B), C14A(H14A), C16(H16), C17(H17), C18(H18)
4.c Fitted hexagon refined as free rotating group:
 C2B(C3B,C4B,C5B,C6B,C1B), C12B(C11B,C10B,C9B,C14B,C13B)
4.d Idealised Me refined as rotating group:
 C8A(H8AA,H8AB,H8AC), C8B(H8BA,H8BB,H8BC)
;
_olex2_submission_special_instructions 'No special instructions were received'

loop_
_space_group_symop_operation_xyz
'x, y, z'
'-x, y+1/2, -z+1/2'
'-x, -y, -z'
'x, -y-1/2, z-1/2'

loop_
_atom_site_label
_atom_site_type_symbol
_atom_site_fract_x
_atom_site_fract_y
_atom_site_fract_z
_atom_site_U_iso_or_equiv
_atom_site_adp_type
_atom_site_occupancy
_atom_site_site_symmetry_order
_atom_site_calc_flag
_atom_site_refinement_flags_posn
_atom_site_refinement_flags_adp
_atom_site_refinement_flags_occupancy
_atom_site_disorder_assembly
_atom_site_disorder_group
F1 F 0.49057(6) 0.7521(2) 0.96177(9) 0.0441(3) Uani 1 1 d . . . . .
N1 N 0.06758(6) 0.3633(2) 0.68711(10) 0.0213(2) Uani 1 1 d . . . . .
N2 N 0.19040(7) 0.2503(2) 0.71595(10) 0.0213(2) Uani 1 1 d . . . . .
C1A C 0.4465(4) 0.7804(11) 0.8574(3) 0.0274(4) Uani 0.753(5) 1 d . U P A 1
C2A C 0.4021(3) 0.9681(9) 0.8304(3) 0.0275(5) Uani 0.753(5) 1 d . U P A 1
H2A H 0.401703 1.082857 0.883137 0.033 Uiso 0.753(5) 1 calc R . P A 1
C2B C 0.4075(10) 0.975(3) 0.8516(7) 0.0275(7) Uani 0.247(5) 1 d . U P A 2
H2B H 0.412873 1.070047 0.914026 0.033 Uiso 0.247(5) 1 calc R . P A 2
C3B C 0.3590(6) 1.0349(17) 0.7522(9) 0.028(2) Uani 0.247(5) 1 d G . P A 2
H3B H 0.331186 1.170735 0.746685 0.034 Uiso 0.247(5) 1 calc R . P A 2
C4B C 0.3511(4) 0.8960(15) 0.6608(6) 0.0185(15) Uani 0.247(5) 1 d G U P A 2
C5B C 0.3918(6) 0.6973(16) 0.6689(8) 0.024(3) Uani 0.247(5) 1 d G . P A 2
H5B H 0.386385 0.602333 0.606414 0.029 Uiso 0.247(5) 1 calc R . P A 2
C6B C 0.4403(8) 0.637(2) 0.7683(11) 0.034(3) Uani 0.247(5) 1 d G U P A 2
H6B H 0.468073 0.501641 0.773754 0.041 Uiso 0.247(5) 1 calc R . P A 2
C1B C 0.4482(10) 0.776(3) 0.8596(9) 0.0273(6) Uani 0.247(5) 1 d G U P A 2
C3A C 0.35791(19) 0.9850(6) 0.7241(3) 0.0209(7) Uani 0.753(5) 1 d . . P A 1
H3A H 0.326315 1.112131 0.703998 0.025 Uiso 0.753(5) 1 calc R . P A 1
C4A C 0.35906(14) 0.8184(5) 0.6461(2) 0.0167(5) Uani 0.753(5) 1 d . U P A 1
C5A C 0.4057(2) 0.6335(6) 0.6772(3) 0.0210(6) Uani 0.753(5) 1 d . . P A 1
H5A H 0.407281 0.520043 0.624481 0.025 Uiso 0.753(5) 1 calc R . P A 1
C6A C 0.4502(3) 0.6111(8) 0.7842(4) 0.0236(6) Uani 0.753(5) 1 d . U P A 1
H6A H 0.481673 0.484112 0.805448 0.028 Uiso 0.753(5) 1 calc R . P A 1
C7A C 0.30780(10) 0.8351(4) 0.53042(15) 0.0186(5) Uani 0.753(5) 1 d . . P A 1
H7A H 0.319118 0.703485 0.487766 0.022 Uiso 0.753(5) 1 calc R . P A 1
C7B C 0.2940(4) 0.9604(13) 0.5549(5) 0.0271(17) Uani 0.247(5) 1 d . . P A 2
H7B H 0.289755 1.130884 0.554567 0.033 Uiso 0.247(5) 1 calc R . P A 2
C8A C 0.32061(11) 1.0533(4) 0.47242(18) 0.0269(5) Uani 0.753(5) 1 d . . P A 1
H8AA H 0.307650 1.186618 0.509650 0.040 Uiso 0.753(5) 1 calc GR . P A 1
H8AB H 0.290784 1.050401 0.396048 0.040 Uiso 0.753(5) 1 calc GR . P A 1
H8AC H 0.371621 1.062953 0.474359 0.040 Uiso 0.753(5) 1 calc GR . P A 1
C8B C 0.3151(4) 0.8956(18) 0.4524(6) 0.040(2) Uani 0.247(5) 1 d . . P A 2
H8BA H 0.363902 0.951451 0.458455 0.059 Uiso 0.247(5) 1 calc GR . P A 2
H8BB H 0.281072 0.964726 0.388146 0.059 Uiso 0.247(5) 1 calc GR . P A 2
H8BC H 0.313915 0.728855 0.444397 0.059 Uiso 0.247(5) 1 calc GR . P A 2
C9A C 0.23005(16) 0.8028(5) 0.5350(2) 0.0166(5) Uani 0.753(5) 1 d . . P A 1
C10A C 0.1736(2) 0.9487(6) 0.4851(3) 0.0190(6) Uani 0.753(5) 1 d . U P A 1
H10A H 0.182411 1.076689 0.444630 0.023 Uiso 0.753(5) 1 calc R . P A 1
C11A C 0.10439(15) 0.9100(9) 0.4936(4) 0.0200(5) Uani 0.753(5) 1 d . U P A 1
H11A H 0.066420 1.010780 0.458138 0.024 Uiso 0.753(5) 1 calc R . P A 1
C12A C 0.08998(17) 0.7260(10) 0.5531(5) 0.0182(5) Uani 0.753(5) 1 d . U P A 1
H12A H 0.042502 0.700953 0.558514 0.022 Uiso 0.753(5) 1 calc R . P A 1
C12B C 0.0810(5) 0.719(3) 0.5439(17) 0.0181(7) Uani 0.247(5) 1 d . U P A 2
H12B H 0.033784 0.669624 0.541543 0.022 Uiso 0.247(5) 1 calc R . P A 2
C11B C 0.0904(5) 0.914(3) 0.4863(14) 0.0199(7) Uani 0.247(5) 1 d G U P A 2
H11B H 0.049618 0.996547 0.444642 0.024 Uiso 0.247(5) 1 calc R . P A 2
C10B C 0.1595(6) 0.9865(17) 0.4898(9) 0.027(3) Uani 0.247(5) 1 d G U P A 2
H10B H 0.165965 1.119223 0.450420 0.033 Uiso 0.247(5) 1 calc R . P A 2
C9B C 0.2192(4) 0.8652(14) 0.5508(7) 0.0177(16) Uani 0.247(5) 1 d G . P A 2
C14B C 0.2098(6) 0.6710(14) 0.6083(8) 0.022(2) Uani 0.247(5) 1 d G U P A 2
H14B H 0.250646 0.588053 0.650000 0.027 Uiso 0.247(5) 1 calc R . P A 2
C13B C 0.1407(7) 0.598(2) 0.6049(14) 0.0153(7) Uani 0.247(5) 1 d G U P A 2
C13A C 0.1462(2) 0.5773(7) 0.6052(5) 0.0156(5) Uani 0.753(5) 1 d . U P A 1
C14A C 0.21502(17) 0.6179(6) 0.5944(3) 0.0151(6) Uani 0.753(5) 1 d . U P A 1
H14A H 0.252996 0.516107 0.628595 0.018 Uiso 0.753(5) 1 calc R . P A 1
C15 C 0.13359(7) 0.3867(2) 0.67280(10) 0.0171(2) Uani 1 1 d . . . . .
C16 C 0.05885(8) 0.1875(3) 0.74952(12) 0.0248(3) Uani 1 1 d . . . . .
H16 H 0.013031 0.166122 0.762003 0.030 Uiso 1 1 calc R . . . .
C17 C 0.11347(9) 0.0360(3) 0.79650(12) 0.0253(3) Uani 1 1 d . . . . .
H17 H 0.106294 -0.088706 0.840205 0.030 Uiso 1 1 calc R . . . .
C18 C 0.17912(8) 0.0752(3) 0.77663(12) 0.0239(3) Uani 1 1 d . . . . .
H18 H 0.217888 -0.026507 0.807357 0.029 Uiso 1 1 calc R . . . .

loop_
_atom_site_aniso_label
_atom_site_aniso_U_11
_atom_site_aniso_U_22
_atom_site_aniso_U_33
_atom_site_aniso_U_23
_atom_site_aniso_U_13
_atom_site_aniso_U_12
F1 0.0404(6) 0.0455(7) 0.0338(5) 0.0036(5) -0.0101(5) 0.0016(5)
N1 0.0181(5) 0.0235(6) 0.0240(6) -0.0010(5) 0.0084(4) -0.0018(5)
N2 0.0205(6) 0.0224(6) 0.0197(5) 0.0016(4) 0.0034(4) 0.0013(5)
C1A 0.0220(8) 0.0269(8) 0.0283(8) 0.0015(7) -0.0011(6) 0.0007(6)
C2A 0.0273(12) 0.0276(9) 0.0260(14) -0.0038(12) 0.0047(13) 0.0027(8)
C2B 0.0270(15) 0.0281(12) 0.0258(17) -0.0029(15) 0.0045(17) 0.0020(11)
C3B 0.026(4) 0.026(5) 0.038(6) -0.010(4) 0.018(4) 0.002(4)
C4B 0.015(3) 0.011(4) 0.032(4) -0.003(3) 0.012(3) 0.001(3)
C5B 0.021(5) 0.017(6) 0.031(4) -0.003(4) 0.003(3) -0.003(4)
C6B 0.021(5) 0.019(4) 0.060(7) 0.008(4) 0.007(4) 0.006(3)
C1B 0.0218(11) 0.0268(11) 0.0283(11) 0.0016(10) -0.0010(10) 0.0009(10)
C3A 0.0172(10) 0.0179(14) 0.0280(18) -0.0006(13) 0.0069(11) 0.0046(9)
C4A 0.0127(10) 0.0151(14) 0.0228(9) 0.0004(10) 0.0060(7) -0.0011(11)
C5A 0.0174(13) 0.0172(16) 0.0286(12) 0.0016(11) 0.0066(9) 0.0020(11)
C6A 0.0183(14) 0.0202(14) 0.0301(12) 0.0028(10) 0.0033(10) 0.0037(10)
C7A 0.0150(8) 0.0205(10) 0.0211(9) 0.0003(7) 0.0065(6) -0.0008(7)
C7B 0.026(3) 0.029(4) 0.027(3) 0.002(3) 0.009(2) -0.005(3)
C8A 0.0218(9) 0.0287(12) 0.0311(10) 0.0074(9) 0.0085(8) -0.0030(8)
C8B 0.028(3) 0.060(6) 0.037(4) -0.002(4) 0.018(3) -0.013(3)
C9A 0.0146(10) 0.0174(13) 0.0172(11) -0.0008(9) 0.0037(7) 0.0011(9)
C10A 0.0214(13) 0.0152(12) 0.0190(10) 0.0019(9) 0.0033(9) -0.0007(11)
C11A 0.0180(13) 0.0201(7) 0.0190(10) -0.0001(7) 0.0002(12) 0.0065(12)
C12A 0.0141(9) 0.0227(8) 0.0165(13) -0.0032(8) 0.0023(11) 0.0018(9)
C12B 0.0139(13) 0.0224(11) 0.0164(15) -0.0032(11) 0.0017(14) 0.0023(12)
C11B 0.0178(17) 0.0202(10) 0.0188(12) -0.0001(10) 0.0003(15) 0.0064(15)
C10B 0.034(6) 0.017(4) 0.022(4) 0.001(3) -0.007(4) 0.009(3)
C9B 0.015(3) 0.018(4) 0.022(3) -0.005(3) 0.007(2) -0.005(3)
C14B 0.025(4) 0.019(4) 0.020(4) -0.004(3) 0.003(3) 0.014(3)
C13B 0.0153(12) 0.0151(12) 0.0155(9) -0.0009(11) 0.0041(10) 0.0000(11)
C13A 0.0152(9) 0.0153(9) 0.0156(6) -0.0011(7) 0.0031(6) 0.0012(8)
C14A 0.0115(9) 0.0151(12) 0.0187(11) 0.0006(10) 0.0045(7) 0.0011(9)
C15 0.0162(6) 0.0182(6) 0.0164(5) -0.0025(5) 0.0038(4) -0.0013(5)
C16 0.0249(7) 0.0271(7) 0.0248(7) -0.0023(6) 0.0110(5) -0.0065(6)
C17 0.0352(8) 0.0208(7) 0.0201(6) 0.0008(5) 0.0080(6) -0.0061(6)
C18 0.0272(7) 0.0215(7) 0.0202(6) 0.0020(5) 0.0022(5) 0.0018(6)

loop_
_atom_type_symbol
_atom_type_description
_atom_type_scat_dispersion_real
_atom_type_scat_dispersion_imag
_atom_type_scat_source
C C 0.0033 0.0016 'International Tables Vol C Tables 4.2.6.8 and 6.1.1.4'
H H 0.0000 0.0000 'International Tables Vol C Tables 4.2.6.8 and 6.1.1.4'
F F 0.0171 0.0103 'International Tables Vol C Tables 4.2.6.8 and 6.1.1.4'
N N 0.0061 0.0033 'International Tables Vol C Tables 4.2.6.8 and 6.1.1.4'

loop_
_geom_angle_atom_site_label_1
_geom_angle_atom_site_label_2
_geom_angle_atom_site_label_3
_geom_angle
C16 N1 C15 116.14(13)
C18 N2 C15 116.37(13)
F1 C1A C2A 120.8(4)
F1 C1A C6A 115.7(4)
C6A C1A C2A 123.5(3)
C1A C2A H2A 120.9
C1A C2A C3A 118.1(2)
C3A C2A H2A 120.9
C3B C2B H2B 120.0
C3B C2B C1B 120.0
C1B C2B H2B 120.0
C2B C3B H3B 120.0
C2B C3B C4B 120.0
C4B C3B H3B 120.0
C3B C4B C7B 118.3(7)
C5B C4B C3B 120.0
C5B C4B C7B 121.6(7)
C4B C5B H5B 120.0
C6B C5B C4B 120.0
C6B C5B H5B 120.0
C5B C6B H6B 120.0
C5B C6B C1B 120.0
C1B C6B H6B 120.0
F1 C1B C2B 109.9(11)
F1 C1B C6B 130.1(11)
C6B C1B C2B 120.0
C2A C3A H3A 119.5
C2A C3A C4A 121.0(2)
C4A C3A H3A 119.5
C3A C4A C7A 120.3(2)
C5A C4A C3A 118.6(2)
C5A C4A C7A 121.1(3)
C4A C5A H5A 119.3
C4A C5A C6A 121.5(3)
C6A C5A H5A 119.3
C1A C6A C5A 117.2(3)
C1A C6A H6A 121.4
C5A C6A H6A 121.4
C4A C7A H7A 106.9
C4A C7A C8A 111.63(18)
C4A C7A C9A 109.45(19)
C8A C7A H7A 106.9
C8A C7A C9A 114.50(18)
C9A C7A H7A 106.9
C4B C7B H7B 106.7
C4B C7B C9B 112.3(6)
C8B C7B C4B 113.1(6)
C8B C7B H7B 106.7
C8B C7B C9B 110.9(6)
C9B C7B H7B 106.7
C7A C8A H8AA 109.5
C7A C8A H8AB 109.5
C7A C8A H8AC 109.5
H8AA C8A H8AB 109.5
H8AA C8A H8AC 109.5
H8AB C8A H8AC 109.5
C7B C8B H8BA 109.5
C7B C8B H8BB 109.5
C7B C8B H8BC 109.5
H8BA C8B H8BB 109.5
H8BA C8B H8BC 109.5
H8BB C8B H8BC 109.5
C10A C9A C7A 124.0(2)
C10A C9A C14A 117.8(2)
C14A C9A C7A 118.1(2)
C9A C10A H10A 119.6
C11A C10A C9A 120.9(2)
C11A C10A H10A 119.6
C10A C11A H11A 119.6
C12A C11A C10A 120.9(2)
C12A C11A H11A 119.6
C11A C12A H12A 120.3
C11A C12A C13A 119.41(18)
C13A C12A H12A 120.3
C11B C12B H12B 120.0
C11B C12B C13B 120.0
C13B C12B H12B 120.0
C12B C11B H11B 120.0
C10B C11B C12B 120.0
C10B C11B H11B 120.0
C11B C10B H10B 120.0
C11B C10B C9B 120.0
C9B C10B H10B 120.0
C10B C9B C7B 117.3(7)
C14B C9B C7B 122.6(7)
C14B C9B C10B 120.0
C9B C14B H14B 120.0
C9B C14B C13B 120.0
C13B C14B H14B 120.0
C12B C13B C15 122.2(9)
C14B C13B C12B 120.0
C14B C13B C15 117.8(9)
C12A C13A C15 120.9(3)
C14A C13A C12A 118.68(19)
C14A C13A C15 120.4(3)
C9A C14A C13A 122.3(2)
C9A C14A H14A 118.9
C13A C14A H14A 118.9
N1 C15 C13B 113.3(5)
N1 C15 C13A 118.4(2)
N2 C15 N1 125.55(13)
N2 C15 C13B 121.1(5)
N2 C15 C13A 116.1(2)
N1 C16 H16 118.6
N1 C16 C17 122.84(14)
C17 C16 H16 118.6
C16 C17 H17 121.8
C16 C17 C18 116.40(14)
C18 C17 H17 121.8
N2 C18 C17 122.69(14)
N2 C18 H18 118.7
C17 C18 H18 118.7

loop_
_geom_bond_atom_site_label_1
_geom_bond_atom_site_label_2
_geom_bond_distance
F1 C1A 1.370(3)
F1 C1B 1.334(7)
N1 C15 1.3443(17)
N1 C16 1.3375(19)
N2 C15 1.3429(18)
N2 C18 1.3358(19)
C1A C2A 1.377(3)
C1A C6A 1.374(4)
C2A H2A 0.9500
C2A C3A 1.383(3)
C2B H2B 0.9500
C2B C3B 1.3900
C2B C1B 1.3900
C3B H3B 0.9500
C3B C4B 1.3900
C4B C5B 1.3900
C4B C7B 1.529(10)
C5B H5B 0.9500
C5B C6B 1.3900
C6B H6B 0.9500
C6B C1B 1.3900
C3A H3A 0.9500
C3A C4A 1.395(3)
C4A C5A 1.391(3)
C4A C7A 1.528(3)
C5A H5A 0.9500
C5A C6A 1.395(4)
C6A H6A 0.9500
C7A H7A 1.0000
C7A C8A 1.528(3)
C7A C9A 1.531(3)
C7B H7B 1.0000
C7B C8B 1.518(10)
C7B C9B 1.534(10)
C8A H8AA 0.9800
C8A H8AB 0.9800
C8A H8AC 0.9800
C8B H8BA 0.9800
C8B H8BB 0.9800
C8B H8BC 0.9800
C9A C10A 1.390(4)
C9A C14A 1.394(3)
C10A H10A 0.9500
C10A C11A 1.389(4)
C11A H11A 0.9500
C11A C12A 1.387(3)
C12A H12A 0.9500
C12A C13A 1.403(3)
C12B H12B 0.9500
C12B C11B 1.3900
C12B C13B 1.3900
C11B H11B 0.9500
C11B C10B 1.3900
C10B H10B 0.9500
C10B C9B 1.3900
C9B C14B 1.3900
C14B H14B 0.9500
C14B C13B 1.3900
C13B C15 1.536(10)
C13A C14A 1.395(3)
C13A C15 1.468(4)
C14A H14A 0.9500
C16 H16 0.9500
C16 C17 1.379(2)
C17 H17 0.9500
C17 C18 1.379(2)
C18 H18 0.9500
